data_4122265
loop_
_publ_author_name
'Ohkawara, Takahiro'
'Suzuki, Kohei'
'Nakano, Koji'
'Mori, Seiji'
'Nozaki, Kyoko'

_publ_section_title
;
 Facile estimation of catalytic activity and selectivities in
 copolymerization of propylene oxide with carbon dioxide mediated by metal
 complexes with planar tetradentate ligand.
;
_journal_issue 30
_journal_name_full 'Journal of the American Chemical Society'
_journal_page_first 10728
_journal_page_last 10735
_journal_paper_doi 10.1021/ja5046814
_journal_volume 136
_journal_year 2014
_chemical_formula_sum 'C37 H40 N2 O4'
_chemical_formula_weight 576.71
_chemical_name_systematic
; 
 ? 
;
_space_group_IT_number 2
_symmetry_cell_setting triclinic
_symmetry_space_group_name_Hall '-P 1'
_symmetry_space_group_name_H-M 'P -1'
_atom_sites_solution_hydrogens geom
_atom_sites_solution_primary direct
_atom_sites_solution_secondary difmap
_audit_creation_method SHELXL-97
_cell_angle_alpha 76.40(3)
_cell_angle_beta 69.40(3)
_cell_angle_gamma 79.46(3)
_cell_formula_units_Z 2
_cell_length_a 10.429(8)
_cell_length_b 11.009(8)
_cell_length_c 14.729(9)
_cell_measurement_reflns_used 4921
_cell_measurement_temperature 93
_cell_measurement_theta_max 31.3
_cell_measurement_theta_min 2.5
_cell_volume 1529.2(19)
_computing_cell_refinement 'RIGAKU CrystalClear'
_computing_data_collection 'RIGAKU CrystalClear'
_computing_data_reduction 'RIGAKU CrystalClear'
_computing_molecular_graphics ORTEP-III
_computing_structure_refinement 'SHELXL-97 (Sheldrick, 1997)'
_computing_structure_solution SIR-97
_diffrn_ambient_temperature 93(2)
_diffrn_detector_area_resol_mean 28.5714
_diffrn_measured_fraction_theta_full 0.983
_diffrn_measured_fraction_theta_max 0.983
_diffrn_measurement_device_type 'RIGAKU/MSCIO Saturn CCD'
_diffrn_measurement_method 'omega scans'
_diffrn_radiation_monochromator graphite
_diffrn_radiation_source 'fine-focus sealed tube'
_diffrn_radiation_type MoK\a
_diffrn_radiation_wavelength 0.71075
_diffrn_reflns_av_R_equivalents 0.0838
_diffrn_reflns_av_sigmaI/netI 0.1005
_diffrn_reflns_limit_h_max 12
_diffrn_reflns_limit_h_min -12
_diffrn_reflns_limit_k_max 12
_diffrn_reflns_limit_k_min -13
_diffrn_reflns_limit_l_max 17
_diffrn_reflns_limit_l_min -14
_diffrn_reflns_number 14413
_diffrn_reflns_theta_full 25.00
_diffrn_reflns_theta_max 25.00
_diffrn_reflns_theta_min 2.52
_exptl_absorpt_coefficient_mu 0.081
_exptl_absorpt_correction_T_max 0.9992
_exptl_absorpt_correction_T_min 0.9683
_exptl_absorpt_correction_type multi-scan
_exptl_absorpt_process_details 'Jacobson, R. (1998) Private communication'
_exptl_crystal_colour Red
_exptl_crystal_density_diffrn 1.252
_exptl_crystal_density_method 'not measured'
_exptl_crystal_description Chip
_exptl_crystal_F_000 616
_exptl_crystal_size_max 0.40
_exptl_crystal_size_mid 0.02
_exptl_crystal_size_min 0.01
_refine_diff_density_max 0.291
_refine_diff_density_min -0.325
_refine_diff_density_rms 0.067
_refine_ls_extinction_method none
_refine_ls_goodness_of_fit_ref 1.169
_refine_ls_hydrogen_treatment mixed
_refine_ls_matrix_type full
_refine_ls_number_parameters 408
_refine_ls_number_reflns 5299
_refine_ls_number_restraints 0
_refine_ls_restrained_S_all 1.169
_refine_ls_R_factor_all 0.1462
_refine_ls_R_factor_gt 0.1036
_refine_ls_shift/su_max 0.000
_refine_ls_shift/su_mean 0.000
_refine_ls_structure_factor_coef Fsqd
_refine_ls_weighting_details 'calc w=1/[\s^2^(Fo^2^)+(0.0508P)^2^+2.0455P] where P=(Fo^2^+2Fc^2^)/3'
_refine_ls_weighting_scheme calc
_refine_ls_wR_factor_gt 0.1859
_refine_ls_wR_factor_ref 0.2084
_reflns_number_gt 3639
_reflns_number_total 5299
_reflns_threshold_expression >2sigma(I)
_cod_data_source_file ja5046814_si_003.cif
_cod_data_source_block 17a
_cod_depositor_comments
;
The following automatic conversions were performed:
'_atom_site_symetry_multiplicity' tag replaced with
'_atom_site_symmetry_multiplicity'.

Automatic conversion script
Id: cif_correct_tags 1440 2010-10-19 06:21:57Z saulius 

The following automatic conversions were performed:

'_exptl_absorpt_correction_type' value 'Multi-scan' changed to
'multi-scan' according to
/usr/data/users/saulius/crontab/automatic-downloads/rss-feeds/ACS/lib/dictionaries/cif_core.dic
dictionary named 'cif_core.dic' version 2.4.2 from 2011-04-26.

Automatic conversion script
Id: cif_fix_values 2281 2013-09-26 08:29:07Z andrius 

 Adding full bibliography for 4122264--4122265.cif.
;
_cod_original_sg_symbol_H-M P-1
_cod_database_code 4122265

loop_
_symmetry_equiv_pos_as_xyz
'x, y, z'
'-x, -y, -z'

loop_
_atom_site_label
_atom_site_type_symbol
_atom_site_fract_x
_atom_site_fract_y
_atom_site_fract_z
_atom_site_U_iso_or_equiv
_atom_site_adp_type
_atom_site_occupancy
_atom_site_symmetry_multiplicity
_atom_site_calc_flag
_atom_site_refinement_flags
O2 O 0.0289(3) 0.7528(3) 0.3110(2) 0.0281(7) Uani 1 1 d .
H40 H 0.000(8) 0.732(7) 0.391(5) 0.12(3) Uiso 1 1 d .
O1 O 0.2408(3) 0.8182(3) 0.3645(3) 0.0321(8) Uani 1 1 d .
H39 H 0.210(10) 0.831(9) 0.330(6) 0.15(4) Uiso 1 1 d .
O4 O 0.5027(3) 1.1856(3) 0.4083(2) 0.0317(8) Uani 1 1 d .
O3 O -0.2105(3) 0.4386(3) 0.1878(2) 0.0355(8) Uani 1 1 d .
N1 N 0.0626(4) 0.8162(4) 0.5457(3) 0.0264(9) Uani 1 1 d .
N2 N -0.0974(3) 0.6622(3) 0.4963(2) 0.0259(9) Uani 1 1 d .
C7 C 0.2522(4) 0.9562(4) 0.4634(3) 0.0238(10) Uani 1 1 d .
C8 C -0.1574(5) 0.5129(4) 0.2272(3) 0.0284(11) Uani 1 1 d .
C9 C -0.1794(4) 0.5079(4) 0.3246(3) 0.0268(10) Uani 1 1 d .
H2 H -0.2377 0.4504 0.3730 0.032 Uiso 1 1 calc R
C10 C 0.3169(4) 1.0505(4) 0.4772(3) 0.0270(10) Uani 1 1 d .
H3 H 0.2809 1.0832 0.5366 0.032 Uiso 1 1 calc R
C11 C -0.0715(4) 0.5984(4) 0.1542(3) 0.0294(11) Uani 1 1 d .
H4 H -0.0579 0.6008 0.0866 0.035 Uiso 1 1 calc R
C12 C -0.1154(4) 0.5887(4) 0.3543(3) 0.0258(10) Uani 1 1 d .
C13 C -0.1405(4) 0.5802(4) 0.4595(3) 0.0242(10) Uani 1 1 d .
C14 C 0.4275(4) 0.9526(4) 0.2999(3) 0.0275(10) Uani 1 1 d .
C15 C 0.4868(4) 1.0442(4) 0.3173(3) 0.0262(10) Uani 1 1 d .
H5 H 0.5677 1.0744 0.2685 0.031 Uiso 1 1 calc R
C16 C -0.0064(4) 0.6791(4) 0.1792(3) 0.0253(10) Uani 1 1 d .
C17 C 0.3054(4) 0.9117(4) 0.3753(3) 0.0257(10) Uani 1 1 d .
C18 C -0.0309(4) 0.6742(4) 0.2802(3) 0.0235(10) Uani 1 1 d .
C19 C -0.3655(4) 0.6735(4) 0.7934(3) 0.0288(11) Uani 1 1 d .
H6 H -0.4046 0.6857 0.7421 0.035 Uiso 1 1 calc R
C20 C 0.0948(5) 0.7636(4) 0.0973(3) 0.0287(11) Uani 1 1 d .
C21 C 0.4319(5) 1.0937(4) 0.4039(3) 0.0282(11) Uani 1 1 d .
C22 C -0.2179(4) 0.4932(4) 0.5403(3) 0.0270(10) Uani 1 1 d .
H7 H -0.2580 0.4252 0.5354 0.032 Uiso 1 1 calc R
C23 C -0.1507(4) 0.6346(4) 0.5995(3) 0.0248(10) Uani 1 1 d .
C24 C -0.2233(4) 0.5257(4) 0.6250(3) 0.0260(10) Uani 1 1 d .
H8 H -0.2676 0.4838 0.6900 0.031 Uiso 1 1 calc R
C25 C 0.0576(5) 0.9031(4) 0.1090(3) 0.0296(11) Uani 1 1 d .
H9 H -0.0351 0.9324 0.1049 0.044 Uiso 1 1 calc R
H10 H 0.1243 0.9542 0.0563 0.044 Uiso 1 1 calc R
H11 H 0.0601 0.9110 0.1733 0.044 Uiso 1 1 calc R
C26 C 0.0962(5) 0.7582(5) -0.0065(3) 0.0338(11) Uani 1 1 d .
H12 H 0.1277 0.6724 -0.0190 0.051 Uiso 1 1 calc R
H13 H 0.1588 0.8161 -0.0557 0.051 Uiso 1 1 calc R
H14 H 0.0030 0.7827 -0.0107 0.051 Uiso 1 1 calc R
C27 C 0.0686(4) 0.9542(4) 0.6358(3) 0.0278(10) Uani 1 1 d .
H15 H 0.0954 1.0194 0.6553 0.033 Uiso 1 1 calc R
C28 C 0.1314(4) 0.9119(4) 0.5451(3) 0.0265(10) Uani 1 1 d .
C29 C -0.2539(5) 0.6369(4) 0.9447(3) 0.0309(11) Uani 1 1 d .
H16 H -0.2157 0.6237 0.9965 0.037 Uiso 1 1 calc R
C30 C 0.4915(4) 0.9005(5) 0.2031(3) 0.0320(11) Uani 1 1 d .
C31 C -0.0426(4) 0.7951(4) 0.6360(3) 0.0286(11) Uani 1 1 d .
C32 C -0.1703(5) 0.6593(4) 0.8471(3) 0.0284(11) Uani 1 1 d .
H17 H -0.0745 0.6621 0.8327 0.034 Uiso 1 1 calc R
C33 C 0.2406(4) 0.7126(4) 0.1028(3) 0.0314(11) Uani 1 1 d .
H18 H 0.2447 0.7181 0.1671 0.047 Uiso 1 1 calc R
H19 H 0.3085 0.7626 0.0503 0.047 Uiso 1 1 calc R
H20 H 0.2610 0.6246 0.0944 0.047 Uiso 1 1 calc R
C34 C -0.1352(4) 0.7022(4) 0.6632(3) 0.0246(10) Uani 1 1 d .
C35 C -0.2230(4) 0.6778(4) 0.7696(3) 0.0241(10) Uani 1 1 d .
C36 C -0.4489(4) 0.6518(4) 0.8909(3) 0.0278(10) Uani 1 1 d .
H21 H -0.5449 0.6493 0.9059 0.033 Uiso 1 1 calc R
C37 C 0.4579(5) 1.2332(4) 0.4983(3) 0.0332(11) Uani 1 1 d .
H22 H 0.3641 1.2759 0.5092 0.050 Uiso 1 1 calc R
H23 H 0.5200 1.2929 0.4937 0.050 Uiso 1 1 calc R
H24 H 0.4589 1.1634 0.5534 0.050 Uiso 1 1 calc R
C38 C -0.0392(4) 0.8830(4) 0.6912(3) 0.0287(11) Uani 1 1 d .
H25 H -0.1004 0.8917 0.7553 0.034 Uiso 1 1 calc R
C39 C -0.3953(5) 0.6338(4) 0.9663(3) 0.0315(11) Uani 1 1 d .
H26 H -0.4538 0.6193 1.0330 0.038 Uiso 1 1 calc R
C40 C 0.6316(5) 0.9505(5) 0.1410(4) 0.0451(14) Uani 1 1 d .
H27 H 0.6940 0.9286 0.1804 0.068 Uiso 1 1 calc R
H28 H 0.6176 1.0421 0.1215 0.068 Uiso 1 1 calc R
H29 H 0.6719 0.9125 0.0819 0.068 Uiso 1 1 calc R
C41 C -0.2978(5) 0.3495(5) 0.2582(3) 0.0366(12) Uani 1 1 d .
H30 H -0.2483 0.2959 0.3013 0.055 Uiso 1 1 calc R
H31 H -0.3239 0.2973 0.2235 0.055 Uiso 1 1 calc R
H32 H -0.3809 0.3943 0.2981 0.055 Uiso 1 1 calc R
C42 C 0.3953(5) 0.9474(5) 0.1402(3) 0.0357(12) Uani 1 1 d .
H33 H 0.3829 1.0395 0.1269 0.054 Uiso 1 1 calc R
H34 H 0.3057 0.9156 0.1760 0.054 Uiso 1 1 calc R
H35 H 0.4361 0.9169 0.0776 0.054 Uiso 1 1 calc R
C43 C 0.5192(5) 0.7557(5) 0.2240(4) 0.0405(13) Uani 1 1 d .
H36 H 0.5628 0.7255 0.1615 0.061 Uiso 1 1 calc R
H37 H 0.4318 0.7197 0.2597 0.061 Uiso 1 1 calc R
H38 H 0.5805 0.7300 0.2642 0.061 Uiso 1 1 calc R
H1 H 0.077(6) 0.776(6) 0.491(4) 0.08(2) Uiso 1 1 d .

loop_
_atom_site_aniso_label
_atom_site_aniso_U_11
_atom_site_aniso_U_22
_atom_site_aniso_U_33
_atom_site_aniso_U_23
_atom_site_aniso_U_13
_atom_site_aniso_U_12
O2 0.0291(17) 0.0297(19) 0.0260(17) -0.0032(14) -0.0063(14) -0.0125(14)
O1 0.0276(18) 0.034(2) 0.036(2) -0.0075(16) -0.0056(15) -0.0147(15)
O4 0.0333(18) 0.0329(19) 0.0296(17) -0.0025(14) -0.0052(14) -0.0196(15)
O3 0.041(2) 0.041(2) 0.0272(17) -0.0037(15) -0.0055(15) -0.0258(16)
N1 0.0199(19) 0.030(2) 0.029(2) -0.0010(18) -0.0065(16) -0.0100(17)
N2 0.0208(19) 0.032(2) 0.023(2) -0.0040(17) -0.0041(16) -0.0058(17)
C7 0.020(2) 0.026(3) 0.025(2) 0.0015(19) -0.0061(19) -0.0095(19)
C8 0.029(3) 0.030(3) 0.031(3) -0.010(2) -0.010(2) -0.009(2)
C9 0.022(2) 0.028(3) 0.031(3) -0.006(2) -0.0068(19) -0.008(2)
C10 0.024(2) 0.030(3) 0.027(2) -0.005(2) -0.0056(19) -0.009(2)
C11 0.027(2) 0.038(3) 0.026(2) -0.005(2) -0.009(2) -0.010(2)
C12 0.023(2) 0.026(3) 0.027(2) -0.0050(19) -0.0058(19) -0.005(2)
C13 0.020(2) 0.022(2) 0.028(2) -0.0012(19) -0.0073(19) -0.0029(19)
C14 0.024(2) 0.030(3) 0.027(2) 0.001(2) -0.0089(19) -0.008(2)
C15 0.023(2) 0.030(3) 0.023(2) 0.003(2) -0.0046(19) -0.013(2)
C16 0.024(2) 0.023(2) 0.029(2) -0.004(2) -0.0078(19) -0.0066(19)
C17 0.022(2) 0.024(2) 0.033(3) -0.002(2) -0.010(2) -0.012(2)
C18 0.022(2) 0.027(3) 0.024(2) -0.0047(19) -0.0069(19) -0.0083(19)
C19 0.029(3) 0.036(3) 0.024(2) -0.007(2) -0.009(2) -0.007(2)
C20 0.028(2) 0.028(3) 0.029(2) -0.003(2) -0.005(2) -0.010(2)
C21 0.035(3) 0.023(3) 0.032(3) 0.000(2) -0.017(2) -0.010(2)
C22 0.028(2) 0.022(3) 0.029(2) 0.001(2) -0.007(2) -0.009(2)
C23 0.015(2) 0.029(3) 0.028(2) -0.002(2) -0.0027(18) -0.0103(19)
C24 0.023(2) 0.025(3) 0.025(2) 0.0020(19) -0.0016(19) -0.009(2)
C25 0.029(3) 0.031(3) 0.029(2) 0.001(2) -0.008(2) -0.014(2)
C26 0.033(3) 0.037(3) 0.029(3) 0.001(2) -0.006(2) -0.015(2)
C27 0.030(3) 0.024(3) 0.032(3) -0.006(2) -0.009(2) -0.009(2)
C28 0.020(2) 0.030(3) 0.029(2) -0.002(2) -0.0079(19) -0.007(2)
C29 0.032(3) 0.032(3) 0.032(3) 0.000(2) -0.017(2) -0.009(2)
C30 0.024(2) 0.040(3) 0.031(3) -0.004(2) -0.002(2) -0.016(2)
C31 0.022(2) 0.029(3) 0.029(2) 0.002(2) -0.0037(19) -0.007(2)
C32 0.025(2) 0.030(3) 0.028(2) -0.001(2) -0.006(2) -0.006(2)
C33 0.024(2) 0.027(3) 0.038(3) -0.002(2) 0.000(2) -0.014(2)
C34 0.019(2) 0.027(3) 0.026(2) -0.0007(19) -0.0061(18) -0.0064(19)
C35 0.022(2) 0.022(2) 0.026(2) -0.0014(19) -0.0052(19) -0.0059(19)
C36 0.020(2) 0.027(3) 0.033(3) -0.004(2) -0.003(2) -0.010(2)
C37 0.026(3) 0.028(3) 0.046(3) -0.005(2) -0.010(2) -0.010(2)
C38 0.022(2) 0.032(3) 0.030(3) -0.007(2) -0.003(2) -0.006(2)
C39 0.028(3) 0.033(3) 0.028(3) -0.001(2) -0.001(2) -0.014(2)
C40 0.035(3) 0.061(4) 0.038(3) -0.017(3) 0.003(2) -0.023(3)
C41 0.033(3) 0.040(3) 0.037(3) -0.002(2) -0.006(2) -0.023(2)
C42 0.037(3) 0.041(3) 0.030(3) 0.000(2) -0.007(2) -0.021(2)
C43 0.031(3) 0.045(3) 0.042(3) -0.010(2) -0.003(2) -0.010(2)

loop_
_atom_type_symbol
_atom_type_description
_atom_type_scat_dispersion_real
_atom_type_scat_dispersion_imag
_atom_type_scat_source
C C 0.0033 0.0016 'International Tables Vol C Tables 4.2.6.8 and 6.1.1.4'
H H 0.0000 0.0000 'International Tables Vol C Tables 4.2.6.8 and 6.1.1.4'
N N 0.0061 0.0033 'International Tables Vol C Tables 4.2.6.8 and 6.1.1.4'
O O 0.0106 0.0060 'International Tables Vol C Tables 4.2.6.8 and 6.1.1.4'

loop_
_geom_angle_atom_site_label_1
_geom_angle_atom_site_label_2
_geom_angle_atom_site_label_3
_geom_angle
C18 O2 H40 109(4)
C17 O1 H39 120(8)
C21 O4 C37 117.5(3)
C8 O3 C41 115.6(3)
C28 N1 C31 108.7(4)
C28 N1 H1 126(4)
C31 N1 H1 125(4)
C13 N2 C23 108.3(4)
C17 C7 C10 119.1(4)
C17 C7 C28 124.0(4)
C10 C7 C28 116.9(4)
C9 C8 O3 126.5(4)
C9 C8 C11 120.6(4)
O3 C8 C11 113.0(4)
C8 C9 C12 120.3(4)
C8 C9 H2 119.9
C12 C9 H2 119.9
C21 C10 C7 119.3(4)
C21 C10 H3 120.3
C7 C10 H3 120.3
C16 C11 C8 121.4(4)
C16 C11 H4 119.3
C8 C11 H4 119.3
C18 C12 C9 118.2(4)
C18 C12 C13 122.9(4)
C9 C12 C13 118.8(4)
N2 C13 C22 108.9(4)
N2 C13 C12 123.4(4)
C22 C13 C12 127.6(4)
C15 C14 C17 116.4(4)
C15 C14 C30 120.8(4)
C17 C14 C30 122.9(4)
C14 C15 C21 122.4(4)
C14 C15 H5 118.8
C21 C15 H5 118.8
C11 C16 C18 117.6(4)
C11 C16 C20 119.7(4)
C18 C16 C20 122.6(4)
C7 C17 O1 117.8(4)
C7 C17 C14 122.1(4)
O1 C17 C14 120.1(4)
O2 C18 C16 121.0(4)
O2 C18 C12 117.2(4)
C16 C18 C12 121.9(4)
C36 C19 C35 120.4(4)
C36 C19 H6 119.8
C35 C19 H6 119.8
C26 C20 C16 112.5(4)
C26 C20 C33 107.2(4)
C16 C20 C33 107.0(4)
C26 C20 C25 107.0(4)
C16 C20 C25 111.5(3)
C33 C20 C25 111.7(4)
C10 C21 O4 124.6(4)
C10 C21 C15 120.6(4)
O4 C21 C15 114.8(4)
C24 C22 C13 107.5(4)
C24 C22 H7 126.3
C13 C22 H7 126.3
C34 C23 N2 125.4(4)
C34 C23 C24 127.8(4)
N2 C23 C24 106.8(3)
C22 C24 C23 108.4(4)
C22 C24 H8 125.8
C23 C24 H8 125.8
C20 C25 H9 109.5
C20 C25 H10 109.5
H9 C25 H10 109.5
C20 C25 H11 109.5
H9 C25 H11 109.5
H10 C25 H11 109.5
C20 C26 H12 109.5
C20 C26 H13 109.5
H12 C26 H13 109.5
C20 C26 H14 109.5
H12 C26 H14 109.5
H13 C26 H14 109.5
C38 C27 C28 107.4(4)
C38 C27 H15 126.3
C28 C27 H15 126.3
N1 C28 C27 108.4(4)
N1 C28 C7 124.0(4)
C27 C28 C7 127.6(4)
C32 C29 C39 119.4(4)
C32 C29 H16 120.3
C39 C29 H16 120.3
C42 C30 C14 108.7(4)
C42 C30 C43 112.2(4)
C14 C30 C43 111.2(4)
C42 C30 C40 106.7(4)
C14 C30 C40 111.3(4)
C43 C30 C40 106.7(4)
N1 C31 C38 107.2(4)
N1 C31 C34 124.5(4)
C38 C31 C34 128.3(4)
C29 C32 C35 121.7(4)
C29 C32 H17 119.2
C35 C32 H17 119.2
C20 C33 H18 109.5
C20 C33 H19 109.5
H18 C33 H19 109.5
C20 C33 H20 109.5
H18 C33 H20 109.5
H19 C33 H20 109.5
C23 C34 C31 125.5(4)
C23 C34 C35 118.4(4)
C31 C34 C35 116.1(4)
C32 C35 C19 117.8(4)
C32 C35 C34 123.0(4)
C19 C35 C34 119.2(4)
C39 C36 C19 121.0(4)
C39 C36 H21 119.5
C19 C36 H21 119.5
O4 C37 H22 109.5
O4 C37 H23 109.5
H22 C37 H23 109.5
O4 C37 H24 109.5
H22 C37 H24 109.5
H23 C37 H24 109.5
C27 C38 C31 108.2(4)
C27 C38 H25 125.9
C31 C38 H25 125.9
C36 C39 C29 119.7(4)
C36 C39 H26 120.2
C29 C39 H26 120.2
C30 C40 H27 109.5
C30 C40 H28 109.5
H27 C40 H28 109.5
C30 C40 H29 109.5
H27 C40 H29 109.5
H28 C40 H29 109.5
O3 C41 H30 109.5
O3 C41 H31 109.5
H30 C41 H31 109.5
O3 C41 H32 109.5
H30 C41 H32 109.5
H31 C41 H32 109.5
C30 C42 H33 109.5
C30 C42 H34 109.5
H33 C42 H34 109.5
C30 C42 H35 109.5
H33 C42 H35 109.5
H34 C42 H35 109.5
C30 C43 H36 109.5
C30 C43 H37 109.5
H36 C43 H37 109.5
C30 C43 H38 109.5
H36 C43 H38 109.5
H37 C43 H38 109.5

loop_
_geom_bond_atom_site_label_1
_geom_bond_atom_site_label_2
_geom_bond_distance
O2 C18 1.388(5)
O2 H40 1.08(7)
O1 C17 1.394(5)
O1 H39 0.67(8)
O4 C21 1.383(5)
O4 C37 1.431(5)
O3 C8 1.389(5)
O3 C41 1.432(5)
N1 C28 1.376(5)
N1 C31 1.396(5)
N1 H1 0.96(6)
N2 C13 1.364(5)
N2 C23 1.402(5)
C7 C17 1.388(6)
C7 C10 1.424(6)
C7 C28 1.467(6)
C8 C9 1.360(6)
C8 C11 1.414(6)
C9 C12 1.426(6)
C9 H2 0.9500
C10 C21 1.374(6)
C10 H3 0.9500
C11 C16 1.391(6)
C11 H4 0.9500
C12 C18 1.413(6)
C12 C13 1.462(6)
C13 C22 1.433(6)
C14 C15 1.388(6)
C14 C17 1.427(6)
C14 C30 1.543(6)
C15 C21 1.397(6)
C15 H5 0.9500
C16 C18 1.406(6)
C16 C20 1.540(6)
C19 C36 1.384(6)
C19 C35 1.409(6)
C19 H6 0.9500
C20 C26 1.538(6)
C20 C33 1.545(6)
C20 C25 1.549(6)
C22 C24 1.357(6)
C22 H7 0.9500
C23 C34 1.392(6)
C23 C24 1.440(6)
C24 H8 0.9500
C25 H9 0.9800
C25 H10 0.9800
C25 H11 0.9800
C26 H12 0.9800
C26 H13 0.9800
C26 H14 0.9800
C27 C38 1.386(6)
C27 C28 1.414(6)
C27 H15 0.9500
C29 C32 1.384(6)
C29 C39 1.400(6)
C29 H16 0.9500
C30 C42 1.540(6)
C30 C43 1.544(7)
C30 C40 1.546(6)
C31 C38 1.415(6)
C31 C34 1.427(6)
C32 C35 1.393(6)
C32 H17 0.9500
C33 H18 0.9800
C33 H19 0.9800
C33 H20 0.9800
C34 C35 1.499(6)
C36 C39 1.370(6)
C36 H21 0.9500
C37 H22 0.9800
C37 H23 0.9800
C37 H24 0.9800
C38 H25 0.9500
C39 H26 0.9500
C40 H27 0.9800
C40 H28 0.9800
C40 H29 0.9800
C41 H30 0.9800
C41 H31 0.9800
C41 H32 0.9800
C42 H33 0.9800
C42 H34 0.9800
C42 H35 0.9800
C43 H36 0.9800
C43 H37 0.9800
C43 H38 0.9800

loop_
_geom_torsion_atom_site_label_1
_geom_torsion_atom_site_label_2
_geom_torsion_atom_site_label_3
_geom_torsion_atom_site_label_4
_geom_torsion
C41 O3 C8 C9 0.5(6)
C41 O3 C8 C11 179.6(4)
O3 C8 C9 C12 178.7(4)
C11 C8 C9 C12 -0.3(7)
C17 C7 C10 C21 -1.2(6)
C28 C7 C10 C21 178.8(4)
C9 C8 C11 C16 0.5(7)
O3 C8 C11 C16 -178.7(4)
C8 C9 C12 C18 0.8(6)
C8 C9 C12 C13 -179.5(4)
C23 N2 C13 C22 -2.9(5)
C23 N2 C13 C12 174.0(4)
C18 C12 C13 N2 7.3(6)
C9 C12 C13 N2 -172.3(4)
C18 C12 C13 C22 -176.4(4)
C9 C12 C13 C22 3.9(6)
C17 C14 C15 C21 0.6(6)
C30 C14 C15 C21 -180.0(4)
C8 C11 C16 C18 -1.1(6)
C8 C11 C16 C20 175.4(4)
C10 C7 C17 O1 179.2(4)
C28 C7 C17 O1 -0.8(6)
C10 C7 C17 C14 3.4(6)
C28 C7 C17 C14 -176.6(4)
C15 C14 C17 C7 -3.0(6)
C30 C14 C17 C7 177.6(4)
C15 C14 C17 O1 -178.7(4)
C30 C14 C17 O1 1.8(6)
C11 C16 C18 O2 -179.2(4)
C20 C16 C18 O2 4.4(6)
C11 C16 C18 C12 1.6(6)
C20 C16 C18 C12 -174.8(4)
C9 C12 C18 O2 179.3(4)
C13 C12 C18 O2 -0.4(6)
C9 C12 C18 C16 -1.5(6)
C13 C12 C18 C16 178.9(4)
C11 C16 C20 C26 7.3(6)
C18 C16 C20 C26 -176.4(4)
C11 C16 C20 C33 -110.1(4)
C18 C16 C20 C33 66.2(5)
C11 C16 C20 C25 127.6(4)
C18 C16 C20 C25 -56.1(5)
C7 C10 C21 O4 179.3(4)
C7 C10 C21 C15 -1.2(6)
C37 O4 C21 C10 4.2(6)
C37 O4 C21 C15 -175.4(4)
C14 C15 C21 C10 1.5(7)
C14 C15 C21 O4 -179.0(4)
N2 C13 C22 C24 1.4(5)
C12 C13 C22 C24 -175.2(4)
C13 N2 C23 C34 -176.4(4)
C13 N2 C23 C24 3.1(5)
C13 C22 C24 C23 0.5(5)
C34 C23 C24 C22 177.3(4)
N2 C23 C24 C22 -2.3(5)
C31 N1 C28 C27 -0.8(5)
C31 N1 C28 C7 177.4(4)
C38 C27 C28 N1 -0.1(5)
C38 C27 C28 C7 -178.1(4)
C17 C7 C28 N1 4.0(7)
C10 C7 C28 N1 -176.0(4)
C17 C7 C28 C27 -178.2(4)
C10 C7 C28 C27 1.8(7)
C15 C14 C30 C42 -110.0(5)
C17 C14 C30 C42 69.4(5)
C15 C14 C30 C43 126.0(4)
C17 C14 C30 C43 -54.6(6)
C15 C14 C30 C40 7.2(6)
C17 C14 C30 C40 -173.4(4)
C28 N1 C31 C38 1.3(5)
C28 N1 C31 C34 -179.7(4)
C39 C29 C32 C35 -0.6(7)
N2 C23 C34 C31 -12.4(7)
C24 C23 C34 C31 168.1(4)
N2 C23 C34 C35 167.1(4)
C24 C23 C34 C35 -12.4(7)
N1 C31 C34 C23 -11.7(7)
C38 C31 C34 C23 167.1(4)
N1 C31 C34 C35 168.8(4)
C38 C31 C34 C35 -12.4(7)
C29 C32 C35 C19 0.3(6)
C29 C32 C35 C34 180.0(4)
C36 C19 C35 C32 0.1(6)
C36 C19 C35 C34 -179.7(4)
C23 C34 C35 C32 133.1(4)
C31 C34 C35 C32 -47.4(6)
C23 C34 C35 C19 -47.2(6)
C31 C34 C35 C19 132.3(4)
C35 C19 C36 C39 -0.1(7)
C28 C27 C38 C31 0.9(5)
N1 C31 C38 C27 -1.4(5)
C34 C31 C38 C27 179.7(4)
C19 C36 C39 C29 -0.2(7)
C32 C29 C39 C36 0.6(7)
